data_7059218
loop_
_publ_author_name
'Chen, Huan-Huan'
'Wu, Dong-Fang'
'Duan, Yao-Yao'
'Li, Ling'
'Wang, Yun-Juan'
'Zhang, Xue-Mei'
'Cui, Jian-Zhong'
'Gao, Hong-Ling'

_publ_section_title
;
 The near-infrared luminescence and magnetism of dinuclear complexes with
 different local symmetries constructed from a \b-diketonate co-ligand and
 bis-Schiff base ligand
;
_journal_issue 6
_journal_name_full 'New Journal of Chemistry'
_journal_page_first 2561
_journal_page_last 2570
_journal_paper_doi 10.1039/C9NJ05571A
_journal_volume 44
_journal_year 2020
_chemical_formula_sum 'C80 H68 Er2 N2 O13'
_chemical_formula_weight 1599.89
_space_group_crystal_system triclinic
_space_group_IT_number 2
_space_group_name_Hall '-P 1'
_space_group_name_H-M_alt 'P -1'
_atom_sites_solution_hydrogens geom
_audit_creation_method SHELXL-2018/3
_audit_update_record
;
2020-01-06 deposited with the CCDC.	2020-01-16 downloaded from the CCDC.
;
_cell_angle_alpha 80.90(3)
_cell_angle_beta 83.11(3)
_cell_angle_gamma 67.71(3)
_cell_formula_units_Z 2
_cell_length_a 13.545(3)
_cell_length_b 13.888(3)
_cell_length_c 19.666(4)
_cell_measurement_reflns_used 9361
_cell_measurement_temperature 113(2)
_cell_measurement_theta_max 27.8585
_cell_measurement_theta_min 1.0509
_cell_volume 3372.6(15)
_computing_cell_refinement crystalclear
_computing_data_collection crystalclear
_computing_data_reduction crystalclear
_computing_molecular_graphics 'Bruker SHELXTL'
_computing_publication_material 'Bruker SHELXTL'
_computing_structure_refinement 'SHELXL-97 (Sheldrick, 1997)'
_computing_structure_solution 'SHELXS-97 (Sheldrick, 1990)'
_diffrn_ambient_temperature 113(2)
_diffrn_measured_fraction_theta_full 0.998
_diffrn_measured_fraction_theta_max 0.998
_diffrn_measurement_device_type 'rigaku saturn'
_diffrn_measurement_method '\w scans'
_diffrn_radiation_type MoK\a
_diffrn_radiation_wavelength 0.71073
_diffrn_reflns_av_R_equivalents 0.0458
_diffrn_reflns_av_unetI/netI 0.0538
_diffrn_reflns_Laue_measured_fraction_full 0.998
_diffrn_reflns_Laue_measured_fraction_max 0.998
_diffrn_reflns_limit_h_max 16
_diffrn_reflns_limit_h_min -16
_diffrn_reflns_limit_k_max 16
_diffrn_reflns_limit_k_min -16
_diffrn_reflns_limit_l_max 23
_diffrn_reflns_limit_l_min -23
_diffrn_reflns_number 32643
_diffrn_reflns_point_group_measured_fraction_full 0.998
_diffrn_reflns_point_group_measured_fraction_max 0.998
_diffrn_reflns_theta_full 25.019
_diffrn_reflns_theta_max 25.019
_diffrn_reflns_theta_min 1.051
_diffrn_standards_decay_% 0
_diffrn_standards_interval_count 0
_diffrn_standards_interval_time 0
_diffrn_standards_number 0
_exptl_absorpt_coefficient_mu 2.540
_exptl_absorpt_correction_T_max 1
_exptl_absorpt_correction_T_min 0.7790
_exptl_absorpt_correction_type multi-scan
_exptl_absorpt_process_details crystalclear
_exptl_crystal_colour yellow
_exptl_crystal_density_diffrn 1.576
_exptl_crystal_description Prism
_exptl_crystal_F_000 1604
_exptl_crystal_size_max 0.200
_exptl_crystal_size_mid 0.180
_exptl_crystal_size_min 0.120
_refine_diff_density_max 1.465
_refine_diff_density_min -2.247
_refine_diff_density_rms 0.255
_refine_ls_extinction_method none
_refine_ls_goodness_of_fit_ref 1.023
_refine_ls_hydrogen_treatment constr
_refine_ls_matrix_type full
_refine_ls_number_parameters 878
_refine_ls_number_reflns 11885
_refine_ls_number_restraints 6
_refine_ls_restrained_S_all 1.025
_refine_ls_R_factor_all 0.0537
_refine_ls_R_factor_gt 0.0438
_refine_ls_shift/su_max 0.005
_refine_ls_shift/su_mean 0.001
_refine_ls_structure_factor_coef Fsqd
_refine_ls_weighting_details 'w=1/[\s^2^(Fo^2^)+(0.0968P)^2^+1.3392P] where P=(Fo^2^+2Fc^2^)/3'
_refine_ls_weighting_scheme calc
_refine_ls_wR_factor_gt 0.1245
_refine_ls_wR_factor_ref 0.1439
_reflns_Friedel_coverage 0.000
_reflns_number_gt 10327
_reflns_number_total 11885
_reflns_threshold_expression 'I > 2\s(I)'
_cod_data_source_file c9nj05571a2.cif
_cod_data_source_block Er
_cod_depositor_comments
;
The following automatic conversions were performed:

data item '_exptl_absorpt_correction_type' value 'MULTI-SCAN' was
changed to 'multi-scan' in accordance with the
/home/data/users/saulius/crontab/automatic-downloads/rss-feeds/RSC/lib/dictionaries/cif_core.dic
dictionary named 'cif_core.dic' version 2.4.2 last updated on
2011-04-26.

Automatic conversion script
Id: cif_fix_values 7556 2019-12-06 15:28:31Z antanas 

 Adding full bibliography for 7059214--7059218.cif.

 Adding full bibliography for 7059214--7059218.cif.
;
_cod_database_code 7059218
_shelx_shelxl_version_number 2018/3
_shelx_space_group_comment
;
The symmetry employed for this shelxl refinement is uniquely defined
by the following loop, which should always be used as a source of
symmetry information in preference to the above space-group names.
They are only intended as comments.
;
_shelx_estimated_absorpt_t_min 0.631
_shelx_estimated_absorpt_t_max 0.750

loop_
_space_group_symop_operation_xyz
'x, y, z'
'-x, -y, -z'

loop_
_atom_site_label
_atom_site_type_symbol
_atom_site_fract_x
_atom_site_fract_y
_atom_site_fract_z
_atom_site_U_iso_or_equiv
_atom_site_adp_type
_atom_site_occupancy
_atom_site_site_symmetry_order
_atom_site_calc_flag
_atom_site_refinement_flags_posn
_atom_site_refinement_flags_adp
Er1 Er 1.04741(2) 0.50350(2) 0.71702(2) 0.02170(10) Uani 1 1 d . .
Er2 Er 0.87295(2) 0.76051(2) 0.79152(2) 0.02570(10) Uani 1 1 d . .
O1 O 0.9187(4) 0.6229(4) 0.9324(2) 0.0361(10) Uani 1 1 d . .
O2 O 0.9285(3) 0.5762(3) 0.8080(2) 0.0260(9) Uani 1 1 d . .
O3 O 0.9654(3) 0.6812(3) 0.69517(19) 0.0234(9) Uani 1 1 d . .
O4 O 0.9730(4) 0.8627(3) 0.6990(2) 0.0346(10) Uani 1 1 d . .
O5 O 1.1008(3) 0.3548(3) 0.7974(2) 0.0304(9) Uani 1 1 d . .
O6 O 1.1705(3) 0.5196(3) 0.7822(2) 0.0273(9) Uani 1 1 d . .
O7 O 1.1576(3) 0.3645(3) 0.6590(2) 0.0323(10) Uani 1 1 d . .
O8 O 1.1585(3) 0.5644(3) 0.6353(2) 0.0292(9) Uani 1 1 d . .
O9 O 0.7466(3) 0.7395(3) 0.7317(2) 0.0326(10) Uani 1 1 d . .
O10 O 0.7638(3) 0.9241(3) 0.7476(2) 0.0351(10) Uani 1 1 d . .
O11 O 0.8816(3) 0.8743(3) 0.8609(2) 0.0312(10) Uani 1 1 d . .
O12 O 0.7328(3) 0.7753(3) 0.8704(2) 0.0276(9) Uani 1 1 d . .
O13 O 1.0563(3) 0.7101(3) 0.8191(2) 0.0331(10) Uani 1 1 d . .
H13 H 1.101778 0.650568 0.797649 0.040 Uiso 1 1 calc R U
N1 N 0.9063(4) 0.4293(4) 0.7259(3) 0.0337(12) Uani 1 1 d . .
N2 N 0.9467(4) 0.5378(4) 0.6131(3) 0.0303(12) Uani 1 1 d . .
C1 C 0.9071(6) 0.6559(6) 0.9997(4) 0.0449(18) Uani 1 1 d . .
H1A H 0.831043 0.691004 1.012860 0.067 Uiso 1 1 calc R U
H1B H 0.944179 0.704552 0.998704 0.067 Uiso 1 1 calc R U
H1C H 0.938188 0.594491 1.033492 0.067 Uiso 1 1 calc R U
C2 C 0.8691(5) 0.5556(5) 0.9254(3) 0.0343(15) Uani 1 1 d . .
C3 C 0.8110(5) 0.5154(5) 0.9778(3) 0.0409(17) Uani 1 1 d . .
H3 H 0.804734 0.533584 1.023107 0.049 Uiso 1 1 calc R U
C4 C 0.7631(6) 0.4503(6) 0.9645(4) 0.0447(18) Uani 1 1 d . .
H4 H 0.722600 0.424507 1.000370 0.054 Uiso 1 1 calc R U
C5 C 0.7737(5) 0.4218(5) 0.8990(4) 0.0385(16) Uani 1 1 d . .
H5 H 0.740062 0.376682 0.890013 0.046 Uiso 1 1 calc R U
C6 C 0.8339(5) 0.4591(5) 0.8455(3) 0.0327(14) Uani 1 1 d . .
C7 C 0.8793(4) 0.5288(5) 0.8569(3) 0.0254(13) Uani 1 1 d . .
C8 C 0.8401(5) 0.4230(6) 0.7786(4) 0.0399(16) Uani 1 1 d . .
H8 H 0.790618 0.391730 0.772993 0.048 Uiso 1 1 calc R U
C9 C 0.8960(9) 0.3891(8) 0.6635(4) 0.071(3) Uani 1 1 d . .
H9 H 0.816412 0.423875 0.663843 0.085 Uiso 1 1 calc R U
C10 C 0.8984(12) 0.2882(8) 0.6629(6) 0.110(5) Uani 1 1 d . U
H10A H 0.970896 0.237466 0.670528 0.164 Uiso 1 1 calc R U
H10B H 0.877538 0.282475 0.618126 0.164 Uiso 1 1 calc R U
H10C H 0.848460 0.273647 0.699610 0.164 Uiso 1 1 calc R U
C11 C 0.9176(8) 0.4520(6) 0.6008(4) 0.053(2) Uani 1 1 d . .
H11A H 0.976311 0.405606 0.572333 0.063 Uiso 1 1 calc R U
H11B H 0.853151 0.481017 0.573924 0.063 Uiso 1 1 calc R U
C12 C 0.9187(5) 0.6195(5) 0.5690(4) 0.0389(16) Uani 1 1 d . .
H12 H 0.885278 0.616662 0.529921 0.047 Uiso 1 1 calc R U
C13 C 0.9335(5) 0.7160(5) 0.5732(3) 0.0344(15) Uani 1 1 d . .
C14 C 0.9198(7) 0.7892(6) 0.5135(4) 0.0468(19) Uani 1 1 d . .
H14 H 0.907491 0.771134 0.471478 0.056 Uiso 1 1 calc R U
C15 C 0.9240(6) 0.8887(5) 0.5147(4) 0.0453(18) Uani 1 1 d . .
H15 H 0.914773 0.936787 0.473745 0.054 Uiso 1 1 calc R U
C16 C 0.9413(5) 0.9165(5) 0.5751(4) 0.0386(16) Uani 1 1 d . .
H16 H 0.943605 0.983805 0.576055 0.046 Uiso 1 1 calc R U
C17 C 0.9554(5) 0.8451(5) 0.6345(3) 0.0296(13) Uani 1 1 d . .
C18 C 0.9536(4) 0.7440(4) 0.6353(3) 0.0248(12) Uani 1 1 d . .
C19 C 0.9744(7) 0.9640(6) 0.7044(4) 0.050(2) Uani 1 1 d . .
H19A H 1.029850 0.976861 0.671667 0.076 Uiso 1 1 calc R U
H19B H 0.989669 0.966307 0.751428 0.076 Uiso 1 1 calc R U
H19C H 0.904551 1.017946 0.693714 0.076 Uiso 1 1 calc R U
C20 C 1.1545(6) 0.1408(5) 0.8095(3) 0.0351(15) Uani 1 1 d . .
H20 H 1.082557 0.185737 0.802422 0.042 Uiso 1 1 calc R U
C21 C 1.1841(6) 0.0340(6) 0.8094(4) 0.0443(17) Uani 1 1 d . .
H21 H 1.131941 0.005886 0.804226 0.053 Uiso 1 1 calc R U
C22 C 1.2880(6) -0.0312(5) 0.8168(4) 0.0451(18) Uani 1 1 d . .
H22 H 1.307901 -0.104391 0.815986 0.054 Uiso 1 1 calc R U
C23 C 1.3638(6) 0.0080(5) 0.8253(3) 0.0399(16) Uani 1 1 d . .
H23 H 1.436032 -0.037843 0.830239 0.048 Uiso 1 1 calc R U
C24 C 1.3352(5) 0.1147(5) 0.8267(3) 0.0324(14) Uani 1 1 d . .
H24 H 1.388503 0.141121 0.832409 0.039 Uiso 1 1 calc R U
C25 C 1.2297(5) 0.1841(4) 0.8200(3) 0.0250(12) Uani 1 1 d . .
C26 C 1.1950(5) 0.3004(4) 0.8148(3) 0.0233(12) Uani 1 1 d . .
C27 C 1.2683(5) 0.3452(5) 0.8271(3) 0.0273(13) Uani 1 1 d . .
H27 H 1.333486 0.299512 0.846212 0.033 Uiso 1 1 calc R U
C28 C 1.2517(5) 0.4510(5) 0.8133(3) 0.0242(12) Uani 1 1 d . .
C29 C 1.3336(5) 0.4894(5) 0.8294(3) 0.0267(13) Uani 1 1 d . .
C30 C 1.3995(5) 0.4401(5) 0.8837(3) 0.0293(13) Uani 1 1 d . .
H30 H 1.389215 0.382863 0.913001 0.035 Uiso 1 1 calc R U
C31 C 1.4803(6) 0.4733(5) 0.8960(4) 0.0407(16) Uani 1 1 d . .
H31 H 1.524687 0.438995 0.933206 0.049 Uiso 1 1 calc R U
C32 C 1.4952(6) 0.5570(6) 0.8532(4) 0.0447(18) Uani 1 1 d . .
H32 H 1.550861 0.579344 0.860430 0.054 Uiso 1 1 calc R U
C33 C 1.4299(6) 0.6071(5) 0.8007(4) 0.0439(17) Uani 1 1 d . .
H33 H 1.439641 0.665302 0.772322 0.053 Uiso 1 1 calc R U
C34 C 1.3486(5) 0.5745(5) 0.7880(3) 0.0333(14) Uani 1 1 d . .
H34 H 1.303832 0.610226 0.751124 0.040 Uiso 1 1 calc R U
C35 C 1.2486(5) 0.1608(5) 0.6308(3) 0.0313(14) Uani 1 1 d . .
H35 H 1.208125 0.176097 0.673297 0.038 Uiso 1 1 calc R U
C36 C 1.2838(5) 0.0610(5) 0.6138(3) 0.0343(15) Uani 1 1 d . .
H36 H 1.268121 0.008048 0.644799 0.041 Uiso 1 1 calc R U
C37 C 1.3424(6) 0.0359(5) 0.5517(4) 0.0421(17) Uani 1 1 d . .
H37 H 1.366452 -0.033564 0.540151 0.050 Uiso 1 1 calc R U
C38 C 1.3649(6) 0.1128(5) 0.5075(4) 0.0482(19) Uani 1 1 d . .
H38 H 1.404483 0.096557 0.464796 0.058 Uiso 1 1 calc R U
C39 C 1.3305(5) 0.2133(5) 0.5244(4) 0.0398(16) Uani 1 1 d . .
H39 H 1.347290 0.265505 0.493367 0.048 Uiso 1 1 calc R U
C40 C 1.2703(5) 0.2403(5) 0.5876(3) 0.0284(13) Uani 1 1 d . .
C41 C 1.2264(5) 0.3491(5) 0.6073(3) 0.0273(13) Uani 1 1 d . .
C42 C 1.2594(5) 0.4274(5) 0.5706(3) 0.0340(15) Uani 1 1 d . .
H42 H 1.309964 0.409036 0.532360 0.041 Uiso 1 1 calc R U
C43 C 1.2243(4) 0.5295(5) 0.5854(3) 0.0237(12) Uani 1 1 d . .
C44 C 1.2641(5) 0.6080(5) 0.5410(3) 0.0300(13) Uani 1 1 d . .
C45 C 1.2098(6) 0.7130(5) 0.5453(4) 0.0429(17) Uani 1 1 d . .
H45 H 1.150506 0.734672 0.578012 0.052 Uiso 1 1 calc R U
C46 C 1.2407(6) 0.7886(6) 0.5024(4) 0.0495(19) Uani 1 1 d . .
H46 H 1.202203 0.861030 0.505677 0.059 Uiso 1 1 calc R U
C47 C 1.3283(7) 0.7571(6) 0.4547(4) 0.054(2) Uani 1 1 d . .
H47 H 1.349352 0.807962 0.425010 0.065 Uiso 1 1 calc R U
C48 C 1.3837(7) 0.6526(7) 0.4509(4) 0.059(2) Uani 1 1 d . .
H48 H 1.444127 0.631202 0.419014 0.071 Uiso 1 1 calc R U
C49 C 1.3527(6) 0.5769(6) 0.4930(4) 0.0469(19) Uani 1 1 d . .
H49 H 1.391252 0.504583 0.489329 0.056 Uiso 1 1 calc R U
C50 C 0.6446(6) 0.6405(6) 0.6748(4) 0.0480(19) Uani 1 1 d . .
H50 H 0.714179 0.602656 0.690456 0.058 Uiso 1 1 calc R U
C51 C 0.5916(6) 0.5888(7) 0.6461(5) 0.066(3) Uani 1 1 d . .
H51 H 0.626098 0.516300 0.641585 0.079 Uiso 1 1 calc R U
C52 C 0.4906(7) 0.6421(8) 0.6246(4) 0.061(2) Uani 1 1 d . .
H52 H 0.454892 0.606232 0.605721 0.074 Uiso 1 1 calc R U
C53 C 0.4417(8) 0.7449(7) 0.6301(4) 0.060(2) Uani 1 1 d . .
H53 H 0.371703 0.781703 0.614758 0.072 Uiso 1 1 calc R U
C54 C 0.4935(6) 0.7981(6) 0.6582(4) 0.0474(19) Uani 1 1 d . .
H54 H 0.457949 0.870721 0.662207 0.057 Uiso 1 1 calc R U
C55 C 0.5956(5) 0.7463(5) 0.6804(3) 0.0313(14) Uani 1 1 d . .
C56 C 0.6574(5) 0.7980(5) 0.7098(3) 0.0286(13) Uani 1 1 d . .
C57 C 0.6141(5) 0.9085(5) 0.7091(3) 0.0342(14) Uani 1 1 d . .
H57 H 0.543260 0.945846 0.695465 0.041 Uiso 1 1 calc R U
C58 C 0.6707(5) 0.9648(5) 0.7277(3) 0.0306(14) Uani 1 1 d . .
C59 C 0.6180(5) 1.0826(5) 0.7267(3) 0.0301(13) Uani 1 1 d . .
C60 C 0.5246(5) 1.1444(5) 0.6939(3) 0.0358(15) Uani 1 1 d . .
H60 H 0.491255 1.113063 0.669038 0.043 Uiso 1 1 calc R U
C61 C 0.4806(5) 1.2512(6) 0.6976(4) 0.0420(17) Uani 1 1 d . .
H61 H 0.415253 1.291867 0.676872 0.050 Uiso 1 1 calc R U
C62 C 0.5293(6) 1.2999(6) 0.7304(4) 0.0441(18) Uani 1 1 d . .
H62 H 0.499908 1.373804 0.730734 0.053 Uiso 1 1 calc R U
C63 C 0.6221(7) 1.2395(6) 0.7630(4) 0.0470(18) Uani 1 1 d . .
H63 H 0.655327 1.271741 0.787226 0.056 Uiso 1 1 calc R U
C64 C 0.6665(6) 1.1325(6) 0.7607(4) 0.0433(17) Uani 1 1 d . .
H64 H 0.731018 1.092312 0.782426 0.052 Uiso 1 1 calc R U
C65 C 0.8841(5) 1.0702(5) 0.8863(3) 0.0319(14) Uani 1 1 d . .
H65 H 0.894772 1.060980 0.838812 0.038 Uiso 1 1 calc R U
C66 C 0.9071(6) 1.1503(5) 0.9085(4) 0.0413(16) Uani 1 1 d . .
H66 H 0.930318 1.196836 0.875867 0.050 Uiso 1 1 calc R U
C67 C 0.8958(5) 1.1612(5) 0.9773(4) 0.0358(15) Uani 1 1 d . .
H67 H 0.911457 1.215187 0.992481 0.043 Uiso 1 1 calc R U
C68 C 0.8617(6) 1.0937(5) 1.0247(4) 0.0409(16) Uani 1 1 d . .
H68 H 0.856351 1.100428 1.072422 0.049 Uiso 1 1 calc R U
C69 C 0.8355(5) 1.0174(5) 1.0039(3) 0.0334(14) Uani 1 1 d . .
H69 H 0.810100 0.972930 1.037025 0.040 Uiso 1 1 calc R U
C70 C 0.8464(5) 1.0049(4) 0.9329(3) 0.0269(13) Uani 1 1 d . .
C71 C 0.8188(5) 0.9216(4) 0.9087(3) 0.0261(13) Uani 1 1 d . .
C72 C 0.7281(5) 0.9041(5) 0.9378(3) 0.0279(13) Uani 1 1 d . .
H72 H 0.688688 0.943735 0.973946 0.033 Uiso 1 1 calc R U
C73 C 0.6894(5) 0.8322(4) 0.9182(3) 0.0255(13) Uani 1 1 d . .
C74 C 0.5915(4) 0.8187(4) 0.9570(3) 0.0256(12) Uani 1 1 d . .
C75 C 0.5406(6) 0.7661(5) 0.9273(4) 0.0403(16) Uani 1 1 d . .
H75 H 0.568482 0.739411 0.884534 0.048 Uiso 1 1 calc R U
C76 C 0.4483(6) 0.7532(6) 0.9608(4) 0.0416(16) Uani 1 1 d . .
H76 H 0.412756 0.718899 0.940331 0.050 Uiso 1 1 calc R U
C77 C 0.4084(6) 0.7907(5) 1.0246(4) 0.0445(18) Uani 1 1 d . .
H77 H 0.346530 0.781097 1.047892 0.053 Uiso 1 1 calc R U
C78 C 0.4602(6) 0.8418(5) 1.0529(4) 0.0422(17) Uani 1 1 d . .
H78 H 0.433272 0.867770 1.095930 0.051 Uiso 1 1 calc R U
C79 C 0.5511(5) 0.8558(5) 1.0197(3) 0.0349(15) Uani 1 1 d . .
H79 H 0.585609 0.891123 1.040168 0.042 Uiso 1 1 calc R U
C80 C 1.1108(7) 0.7419(10) 0.8556(7) 0.120(6) Uani 1 1 d . .
H80A H 1.063879 0.807711 0.872864 0.180 Uiso 1 1 calc R U
H80B H 1.170397 0.753202 0.826476 0.180 Uiso 1 1 calc R U
H80C H 1.138877 0.688500 0.894677 0.180 Uiso 1 1 calc R U

loop_
_atom_site_aniso_label
_atom_site_aniso_U_11
_atom_site_aniso_U_22
_atom_site_aniso_U_33
_atom_site_aniso_U_23
_atom_site_aniso_U_13
_atom_site_aniso_U_12
Er1 0.01921(15) 0.01977(15) 0.02398(16) -0.00172(11) -0.00004(11) -0.00553(11)
Er2 0.01846(16) 0.02474(17) 0.03422(17) -0.01109(12) -0.00034(12) -0.00579(12)
O1 0.033(2) 0.039(3) 0.034(2) -0.009(2) 0.0064(19) -0.012(2)
O2 0.024(2) 0.027(2) 0.027(2) -0.0028(17) 0.0019(17) -0.0097(17)
O3 0.025(2) 0.0167(19) 0.024(2) -0.0012(16) 0.0021(16) -0.0043(16)
O4 0.041(3) 0.026(2) 0.039(2) -0.0082(19) 0.006(2) -0.016(2)
O5 0.025(2) 0.033(2) 0.028(2) 0.0032(19) 0.0007(18) -0.0086(18)
O6 0.023(2) 0.024(2) 0.032(2) -0.0013(18) -0.0048(18) -0.0051(17)
O7 0.035(2) 0.030(2) 0.030(2) -0.0078(19) 0.0077(19) -0.0104(19)
O8 0.025(2) 0.028(2) 0.032(2) -0.0031(18) 0.0046(18) -0.0092(18)
O9 0.025(2) 0.036(2) 0.040(2) -0.017(2) -0.0024(19) -0.0090(19)
O10 0.021(2) 0.035(2) 0.048(3) 0.000(2) -0.007(2) -0.0091(19)
O11 0.025(2) 0.029(2) 0.039(2) -0.016(2) -0.0005(19) -0.0063(18)
O12 0.028(2) 0.023(2) 0.033(2) -0.0090(18) -0.0009(18) -0.0084(17)
O13 0.019(2) 0.032(2) 0.048(3) -0.019(2) -0.0045(19) -0.0036(18)
N1 0.029(3) 0.033(3) 0.040(3) 0.000(2) 0.002(2) -0.015(2)
N2 0.037(3) 0.032(3) 0.028(3) -0.001(2) -0.004(2) -0.019(2)
C1 0.032(4) 0.056(5) 0.039(4) -0.010(3) -0.004(3) -0.005(3)
C2 0.029(3) 0.030(3) 0.035(3) 0.003(3) -0.002(3) -0.003(3)
C3 0.037(4) 0.039(4) 0.031(3) 0.009(3) 0.009(3) -0.004(3)
C4 0.039(4) 0.042(4) 0.043(4) 0.012(3) 0.009(3) -0.013(3)
C5 0.031(4) 0.031(3) 0.053(4) 0.003(3) -0.003(3) -0.014(3)
C6 0.028(3) 0.036(4) 0.029(3) 0.001(3) -0.003(3) -0.007(3)
C7 0.012(3) 0.026(3) 0.024(3) 0.010(2) 0.000(2) 0.002(2)
C8 0.032(4) 0.049(4) 0.045(4) -0.001(3) -0.003(3) -0.025(3)
C9 0.118(8) 0.082(7) 0.053(5) -0.020(5) 0.003(5) -0.078(7)
C10 0.204(13) 0.060(6) 0.073(7) -0.018(5) 0.032(8) -0.065(7)
C11 0.093(7) 0.051(5) 0.037(4) -0.004(3) -0.021(4) -0.047(5)
C12 0.040(4) 0.044(4) 0.039(4) 0.008(3) -0.022(3) -0.023(3)
C13 0.037(4) 0.033(3) 0.041(4) -0.006(3) -0.012(3) -0.017(3)
C14 0.066(5) 0.045(4) 0.035(4) 0.010(3) -0.021(4) -0.028(4)
C15 0.060(5) 0.033(4) 0.044(4) 0.016(3) -0.015(4) -0.023(4)
C16 0.040(4) 0.026(3) 0.045(4) 0.013(3) -0.004(3) -0.013(3)
C17 0.025(3) 0.026(3) 0.035(3) -0.002(3) -0.003(3) -0.006(2)
C18 0.019(3) 0.019(3) 0.031(3) 0.002(2) -0.004(2) -0.002(2)
C19 0.065(5) 0.044(4) 0.053(4) -0.014(4) 0.015(4) -0.034(4)
C20 0.042(4) 0.034(4) 0.032(3) 0.008(3) -0.005(3) -0.022(3)
C21 0.059(5) 0.043(4) 0.044(4) -0.003(3) -0.008(4) -0.033(4)
C22 0.063(5) 0.028(4) 0.040(4) -0.001(3) 0.007(4) -0.016(3)
C23 0.043(4) 0.026(3) 0.041(4) -0.002(3) 0.001(3) -0.005(3)
C24 0.032(3) 0.031(3) 0.031(3) 0.004(3) -0.003(3) -0.011(3)
C25 0.029(3) 0.020(3) 0.024(3) 0.001(2) -0.001(2) -0.008(2)
C26 0.025(3) 0.025(3) 0.014(2) 0.007(2) 0.000(2) -0.007(2)
C27 0.026(3) 0.028(3) 0.028(3) 0.001(3) -0.006(2) -0.010(2)
C28 0.021(3) 0.029(3) 0.023(3) -0.002(2) 0.004(2) -0.011(2)
C29 0.027(3) 0.023(3) 0.028(3) -0.010(2) 0.004(2) -0.005(2)
C30 0.021(3) 0.029(3) 0.038(3) -0.003(3) -0.002(3) -0.009(2)
C31 0.034(4) 0.037(4) 0.052(4) -0.006(3) -0.007(3) -0.012(3)
C32 0.031(4) 0.044(4) 0.067(5) -0.017(4) 0.003(3) -0.021(3)
C33 0.040(4) 0.033(4) 0.059(5) 0.000(3) 0.003(3) -0.019(3)
C34 0.032(3) 0.027(3) 0.036(3) -0.002(3) 0.006(3) -0.008(3)
C35 0.033(3) 0.027(3) 0.025(3) 0.001(3) -0.006(3) -0.002(3)
C36 0.041(4) 0.022(3) 0.031(3) 0.005(3) -0.003(3) -0.004(3)
C37 0.041(4) 0.025(3) 0.050(4) -0.005(3) -0.007(3) 0.000(3)
C38 0.047(4) 0.035(4) 0.042(4) 0.001(3) 0.013(3) 0.000(3)
C39 0.037(4) 0.029(3) 0.045(4) -0.003(3) 0.010(3) -0.007(3)
C40 0.022(3) 0.027(3) 0.032(3) 0.000(3) -0.004(3) -0.005(2)
C41 0.019(3) 0.034(3) 0.022(3) -0.001(3) -0.003(2) -0.003(2)
C42 0.034(4) 0.031(3) 0.033(3) 0.002(3) 0.002(3) -0.011(3)
C43 0.020(3) 0.033(3) 0.017(3) -0.005(2) -0.002(2) -0.008(2)
C44 0.029(3) 0.040(4) 0.025(3) 0.001(3) -0.005(3) -0.018(3)
C45 0.033(4) 0.033(4) 0.062(5) 0.003(3) 0.002(3) -0.015(3)
C46 0.044(4) 0.031(4) 0.069(5) 0.010(4) -0.008(4) -0.015(3)
C47 0.071(6) 0.057(5) 0.038(4) 0.016(4) -0.004(4) -0.037(4)
C48 0.075(6) 0.055(5) 0.046(4) 0.001(4) 0.022(4) -0.034(5)
C49 0.060(5) 0.044(4) 0.040(4) -0.015(3) 0.022(4) -0.027(4)
C50 0.026(3) 0.052(5) 0.073(5) -0.037(4) -0.004(3) -0.011(3)
C51 0.037(4) 0.075(6) 0.100(7) -0.053(6) 0.009(4) -0.025(4)
C52 0.054(5) 0.100(7) 0.057(5) -0.029(5) -0.007(4) -0.049(5)
C53 0.065(6) 0.062(6) 0.060(5) 0.013(4) -0.041(5) -0.029(5)
C54 0.048(4) 0.044(4) 0.054(4) 0.009(4) -0.025(4) -0.020(4)
C55 0.021(3) 0.052(4) 0.026(3) -0.005(3) -0.005(2) -0.017(3)
C56 0.021(3) 0.037(3) 0.026(3) -0.009(3) 0.007(2) -0.010(3)
C57 0.024(3) 0.036(4) 0.039(4) -0.001(3) -0.006(3) -0.008(3)
C58 0.031(3) 0.037(4) 0.025(3) 0.001(3) -0.003(3) -0.015(3)
C59 0.028(3) 0.035(3) 0.023(3) -0.001(3) 0.002(2) -0.008(3)
C60 0.025(3) 0.037(4) 0.040(4) -0.005(3) 0.001(3) -0.005(3)
C61 0.027(3) 0.045(4) 0.044(4) 0.008(3) 0.002(3) -0.008(3)
C62 0.045(4) 0.033(4) 0.039(4) -0.002(3) 0.016(3) -0.005(3)
C63 0.065(5) 0.034(4) 0.039(4) 0.001(3) -0.001(4) -0.017(4)
C64 0.039(4) 0.041(4) 0.048(4) -0.006(3) -0.009(3) -0.011(3)
C65 0.037(4) 0.034(3) 0.027(3) -0.019(3) 0.006(3) -0.014(3)
C66 0.038(4) 0.037(4) 0.053(4) -0.007(3) 0.006(3) -0.019(3)
C67 0.037(4) 0.026(3) 0.048(4) -0.015(3) -0.005(3) -0.011(3)
C68 0.055(5) 0.035(4) 0.039(4) -0.012(3) -0.005(3) -0.019(3)
C69 0.035(4) 0.032(3) 0.037(3) -0.007(3) -0.005(3) -0.014(3)
C70 0.024(3) 0.023(3) 0.031(3) -0.009(3) -0.007(2) 0.000(2)
C71 0.021(3) 0.015(3) 0.039(3) -0.002(2) -0.012(3) 0.000(2)
C72 0.029(3) 0.024(3) 0.030(3) -0.011(3) -0.001(3) -0.007(2)
C73 0.020(3) 0.019(3) 0.032(3) 0.000(2) -0.004(2) -0.002(2)
C74 0.021(3) 0.017(3) 0.034(3) 0.001(2) -0.004(2) -0.002(2)
C75 0.036(4) 0.038(4) 0.047(4) -0.008(3) 0.006(3) -0.015(3)
C76 0.042(4) 0.043(4) 0.045(4) -0.009(3) 0.005(3) -0.022(3)
C77 0.030(4) 0.038(4) 0.063(5) 0.004(4) 0.001(3) -0.015(3)
C78 0.041(4) 0.035(4) 0.038(4) -0.004(3) 0.012(3) -0.004(3)
C79 0.038(4) 0.027(3) 0.036(3) -0.004(3) 0.000(3) -0.008(3)
C80 0.036(5) 0.140(11) 0.189(13) -0.130(11) -0.043(7) 0.015(6)

loop_
_atom_type_symbol
_atom_type_description
_atom_type_scat_dispersion_real
_atom_type_scat_dispersion_imag
_atom_type_scat_source
C C 0.0033 0.0016 'International Tables Vol C Tables 4.2.6.8 and 6.1.1.4'
H H 0.0000 0.0000 'International Tables Vol C Tables 4.2.6.8 and 6.1.1.4'
Er Er -0.2586 4.9576 'International Tables Vol C Tables 4.2.6.8 and 6.1.1.4'
N N 0.0061 0.0033 'International Tables Vol C Tables 4.2.6.8 and 6.1.1.4'
O O 0.0106 0.0060 'International Tables Vol C Tables 4.2.6.8 and 6.1.1.4'

loop_
_geom_angle_atom_site_label_1
_geom_angle_atom_site_label_2
_geom_angle_atom_site_label_3
_geom_angle
O3 Er1 O6 91.68(14)
O3 Er1 O7 138.53(14)
O6 Er1 O7 100.00(15)
O3 Er1 O5 148.57(14)
O6 Er1 O5 72.82(15)
O7 Er1 O5 72.27(15)
O3 Er1 O2 67.35(14)
O6 Er1 O2 82.41(14)
O7 Er1 O2 153.30(15)
O5 Er1 O2 83.31(14)
O3 Er1 O8 72.49(14)
O6 Er1 O8 75.89(15)
O7 Er1 O8 72.13(15)
O5 Er1 O8 126.74(14)
O2 Er1 O8 133.33(14)
O3 Er1 N1 106.89(16)
O6 Er1 N1 141.40(16)
O7 Er1 N1 88.20(17)
O5 Er1 N1 74.06(16)
O2 Er1 N1 74.56(16)
O8 Er1 N1 141.55(17)
O3 Er1 N2 73.51(16)
O6 Er1 N2 155.02(16)
O7 Er1 N2 79.91(17)
O5 Er1 N2 129.38(16)
O2 Er1 N2 108.96(16)
O8 Er1 N2 80.43(16)
N1 Er1 N2 63.44(17)
O3 Er1 Er2 33.52(10)
O6 Er1 Er2 80.34(10)
O7 Er1 Er2 171.82(10)
O5 Er1 Er2 115.38(11)
O2 Er1 Er2 34.86(10)
O8 Er1 Er2 100.17(10)
N1 Er1 Er2 96.62(13)
N2 Er1 Er2 96.30(13)
O12 Er2 O11 76.25(15)
O12 Er2 O10 82.99(15)
O11 Er2 O10 73.63(16)
O12 Er2 O9 75.94(15)
O11 Er2 O9 138.33(15)
O10 Er2 O9 72.71(16)
O12 Er2 O3 144.88(14)
O11 Er2 O3 138.87(15)
O10 Er2 O3 104.65(15)
O9 Er2 O3 73.97(15)
O12 Er2 O2 91.10(14)
O11 Er2 O2 130.77(15)
O10 Er2 O2 152.74(15)
O9 Er2 O2 80.04(15)
O3 Er2 O2 66.28(13)
O12 Er2 O13 124.84(15)
O11 Er2 O13 71.20(14)
O10 Er2 O13 126.18(15)
O9 Er2 O13 150.27(14)
O3 Er2 O13 78.56(14)
O2 Er2 O13 78.69(14)
O12 Er2 O4 146.20(14)
O11 Er2 O4 82.12(14)
O10 Er2 O4 66.00(15)
O9 Er2 O4 105.47(15)
O3 Er2 O4 61.32(13)
O2 Er2 O4 122.63(14)
O13 Er2 O4 69.90(15)
O12 Er2 Er1 123.92(10)
O11 Er2 Er1 141.14(10)
O10 Er2 Er1 135.77(12)
O9 Er2 Er1 80.50(11)
O3 Er2 Er1 32.78(9)
O2 Er2 Er1 34.51(10)
O13 Er2 Er1 70.21(10)
O4 Er2 Er1 88.99(9)
C2 O1 C1 116.3(5)
C7 O2 Er1 127.9(4)
C7 O2 Er2 120.4(3)
Er1 O2 Er2 110.64(16)
C18 O3 Er1 130.1(3)
C18 O3 Er2 115.8(3)
Er1 O3 Er2 113.70(16)
C17 O4 C19 116.8(5)
C17 O4 Er2 105.8(3)
C19 O4 Er2 124.8(4)
C26 O5 Er1 127.4(4)
C28 O6 Er1 132.3(4)
C41 O7 Er1 138.0(4)
C43 O8 Er1 136.5(4)
C56 O9 Er2 135.4(4)
C58 O10 Er2 136.0(4)
C71 O11 Er2 133.1(4)
C73 O12 Er2 134.8(4)
C80 O13 Er2 137.8(5)
C80 O13 H13 111.1
Er2 O13 H13 111.1
C8 N1 C9 116.9(6)
C8 N1 Er1 127.8(5)
C9 N1 Er1 115.3(5)
C12 N2 C11 116.3(6)
C12 N2 Er1 128.8(4)
C11 N2 Er1 114.9(4)
O1 C1 H1A 109.5
O1 C1 H1B 109.5
H1A C1 H1B 109.5
O1 C1 H1C 109.5
H1A C1 H1C 109.5
H1B C1 H1C 109.5
O1 C2 C3 125.7(6)
O1 C2 C7 114.1(5)
C3 C2 C7 120.2(6)
C4 C3 C2 120.7(7)
C4 C3 H3 119.6
C2 C3 H3 119.6
C3 C4 C5 120.0(6)
C3 C4 H4 120.0
C5 C4 H4 120.0
C4 C5 C6 120.6(6)
C4 C5 H5 119.7
C6 C5 H5 119.7
C7 C6 C5 120.4(6)
C7 C6 C8 123.9(6)
C5 C6 C8 115.7(6)
O2 C7 C6 124.6(6)
O2 C7 C2 117.3(6)
C6 C7 C2 118.0(5)
N1 C8 C6 126.8(6)
N1 C8 H8 116.6
C6 C8 H8 116.6
C10 C9 C11 122.0(8)
C10 C9 N1 123.5(9)
C11 C9 N1 111.7(6)
C10 C9 H9 95.5
C11 C9 H9 95.5
N1 C9 H9 95.5
C9 C10 H10A 109.5
C9 C10 H10B 109.5
H10A C10 H10B 109.5
C9 C10 H10C 109.5
H10A C10 H10C 109.5
H10B C10 H10C 109.5
N2 C11 C9 114.3(6)
N2 C11 H11A 108.7
C9 C11 H11A 108.7
N2 C11 H11B 108.7
C9 C11 H11B 108.7
H11A C11 H11B 107.6
N2 C12 C13 125.6(6)
N2 C12 H12 117.2
C13 C12 H12 117.2
C14 C13 C18 118.5(6)
C14 C13 C12 117.6(6)
C18 C13 C12 123.7(6)
C13 C14 C15 121.2(7)
C13 C14 H14 119.4
C15 C14 H14 119.4
C16 C15 C14 120.3(6)
C16 C15 H15 119.8
C14 C15 H15 119.8
C15 C16 C17 119.2(6)
C15 C16 H16 120.4
C17 C16 H16 120.4
C16 C17 O4 125.5(6)
C16 C17 C18 122.3(6)
O4 C17 C18 112.2(5)
O3 C18 C17 118.3(5)
O3 C18 C13 123.2(5)
C17 C18 C13 118.4(5)
O4 C19 H19A 109.5
O4 C19 H19B 109.5
H19A C19 H19B 109.5
O4 C19 H19C 109.5
H19A C19 H19C 109.5
H19B C19 H19C 109.5
C21 C20 C25 120.9(6)
C21 C20 H20 119.5
C25 C20 H20 119.5
C22 C21 C20 120.3(7)
C22 C21 H21 119.9
C20 C21 H21 119.9
C23 C22 C21 120.5(7)
C23 C22 H22 119.7
C21 C22 H22 119.7
C22 C23 C24 120.0(7)
C22 C23 H23 120.0
C24 C23 H23 120.0
C23 C24 C25 121.4(6)
C23 C24 H24 119.3
C25 C24 H24 119.3
C24 C25 C20 116.8(6)
C24 C25 C26 124.2(6)
C20 C25 C26 118.6(5)
O5 C26 C27 123.0(5)
O5 C26 C25 117.6(5)
C27 C26 C25 119.4(5)
C28 C27 C26 124.7(5)
C28 C27 H27 117.7
C26 C27 H27 117.7
O6 C28 C27 123.4(5)
O6 C28 C29 116.4(5)
C27 C28 C29 120.0(5)
C34 C29 C30 118.5(6)
C34 C29 C28 119.7(5)
C30 C29 C28 121.7(5)
C29 C30 C31 121.2(6)
C29 C30 H30 119.4
C31 C30 H30 119.4
C32 C31 C30 119.3(7)
C32 C31 H31 120.3
C30 C31 H31 120.3
C33 C32 C31 120.0(7)
C33 C32 H32 120.0
C31 C32 H32 120.0
C32 C33 C34 121.2(6)
C32 C33 H33 119.4
C34 C33 H33 119.4
C29 C34 C33 119.8(6)
C29 C34 H34 120.1
C33 C34 H34 120.1
C36 C35 C40 121.7(6)
C36 C35 H35 119.2
C40 C35 H35 119.2
C35 C36 C37 120.8(6)
C35 C36 H36 119.6
C37 C36 H36 119.6
C38 C37 C36 119.2(6)
C38 C37 H37 120.4
C36 C37 H37 120.4
C37 C38 C39 120.4(7)
C37 C38 H38 119.8
C39 C38 H38 119.8
C38 C39 C40 121.1(6)
C38 C39 H39 119.4
C40 C39 H39 119.4
C35 C40 C39 116.8(6)
C35 C40 C41 119.6(5)
C39 C40 C41 123.5(5)
O7 C41 C42 123.3(6)
O7 C41 C40 115.7(5)
C42 C41 C40 121.0(5)
C43 C42 C41 125.0(6)
C43 C42 H42 117.5
C41 C42 H42 117.5
O8 C43 C42 124.4(6)
O8 C43 C44 115.4(5)
C42 C43 C44 120.2(5)
C45 C44 C49 119.0(6)
C45 C44 C43 119.1(6)
C49 C44 C43 121.8(6)
C44 C45 C46 120.9(7)
C44 C45 H45 119.5
C46 C45 H45 119.5
C47 C46 C45 119.7(7)
C47 C46 H46 120.1
C45 C46 H46 120.1
C48 C47 C46 119.6(7)
C48 C47 H47 120.2
C46 C47 H47 120.2
C47 C48 C49 121.0(8)
C47 C48 H48 119.5
C49 C48 H48 119.5
C48 C49 C44 119.8(7)
C48 C49 H49 120.1
C44 C49 H49 120.1
C55 C50 C51 120.0(7)
C55 C50 H50 120.0
C51 C50 H50 120.0
C52 C51 C50 120.5(8)
C52 C51 H51 119.7
C50 C51 H51 119.8
C53 C52 C51 120.1(8)
C53 C52 H52 119.9
C51 C52 H52 119.9
C52 C53 C54 120.3(8)
C52 C53 H53 119.9
C54 C53 H53 119.9
C55 C54 C53 120.9(7)
C55 C54 H54 119.6
C53 C54 H54 119.6
C50 C55 C54 118.2(6)
C50 C55 C56 117.6(6)
C54 C55 C56 124.2(6)
O9 C56 C57 124.3(6)
O9 C56 C55 116.8(6)
C57 C56 C55 118.8(5)
C58 C57 C56 123.0(6)
C58 C57 H57 118.5
C56 C57 H57 118.5
O10 C58 C57 124.3(6)
O10 C58 C59 115.9(6)
C57 C58 C59 119.8(6)
C60 C59 C64 118.0(6)
C60 C59 C58 124.3(6)
C64 C59 C58 117.7(6)
C61 C60 C59 120.1(7)
C61 C60 H60 119.9
C59 C60 H60 119.9
C62 C61 C60 121.5(7)
C62 C61 H61 119.3
C60 C61 H61 119.3
C61 C62 C63 118.8(7)
C61 C62 H62 120.6
C63 C62 H62 120.6
C64 C63 C62 120.5(7)
C64 C63 H63 119.8
C62 C63 H63 119.8
C63 C64 C59 121.0(7)
C63 C64 H64 119.5
C59 C64 H64 119.5
C70 C65 C66 120.6(6)
C70 C65 H65 119.7
C66 C65 H65 119.7
C67 C66 C65 119.8(6)
C67 C66 H66 120.1
C65 C66 H66 120.1
C66 C67 C68 120.0(6)
C66 C67 H67 120.0
C68 C67 H67 120.0
C69 C68 C67 121.1(6)
C69 C68 H68 119.4
C67 C68 H68 119.4
C68 C69 C70 119.7(6)
C68 C69 H69 120.1
C70 C69 H69 120.1
C65 C70 C69 118.6(6)
C65 C70 C71 120.5(5)
C69 C70 C71 120.9(6)
O11 C71 C72 125.6(5)
O11 C71 C70 115.6(5)
C72 C71 C70 118.8(5)
C71 C72 C73 125.2(6)
C71 C72 H72 117.4
C73 C72 H72 117.4
O12 C73 C72 124.3(6)
O12 C73 C74 116.7(5)
C72 C73 C74 119.0(5)
C79 C74 C75 119.6(6)
C79 C74 C73 122.7(6)
C75 C74 C73 117.6(6)
C76 C75 C74 119.7(7)
C76 C75 H75 120.1
C74 C75 H75 120.1
C75 C76 C77 120.2(7)
C75 C76 H76 119.9
C77 C76 H76 119.9
C78 C77 C76 119.0(7)
C78 C77 H77 120.5
C76 C77 H77 120.5
C77 C78 C79 121.3(7)
C77 C78 H78 119.4
C79 C78 H78 119.4
C74 C79 C78 120.2(6)
C74 C79 H79 119.9
C78 C79 H79 119.9
O13 C80 H80A 109.5
O13 C80 H80B 109.5
H80A C80 H80B 109.5
O13 C80 H80C 109.5
H80A C80 H80C 109.5
H80B C80 H80C 109.5

loop_
_geom_bond_atom_site_label_1
_geom_bond_atom_site_label_2
_geom_bond_distance
Er1 O3 2.282(4)
Er1 O6 2.315(4)
Er1 O7 2.315(4)
Er1 O5 2.322(4)
Er1 O2 2.336(4)
Er1 O8 2.349(4)
Er1 N1 2.470(5)
Er1 N2 2.477(5)
Er2 O12 2.269(4)
Er2 O11 2.289(4)
Er2 O10 2.288(4)
Er2 O9 2.317(4)
Er2 O3 2.327(4)
Er2 O2 2.357(4)
Er2 O13 2.416(4)
Er2 O4 2.684(4)
O1 C2 1.372(8)
O1 C1 1.441(8)
O2 C7 1.336(7)
O3 C18 1.336(7)
O4 C17 1.393(7)
O4 C19 1.435(8)
O5 C26 1.268(7)
O6 C28 1.294(7)
O7 C41 1.280(7)
O8 C43 1.267(7)
O9 C56 1.255(7)
O10 C58 1.254(7)
O11 C71 1.272(7)
O12 C73 1.265(7)
O13 C80 1.315(9)
O13 H13 0.9500
N1 C8 1.302(8)
N1 C9 1.467(9)
N2 C12 1.274(8)
N2 C11 1.450(8)
C1 H1A 0.9800
C1 H1B 0.9800
C1 H1C 0.9800
C2 C3 1.396(9)
C2 C7 1.430(9)
C3 C4 1.367(11)
C3 H3 0.9500
C4 C5 1.383(10)
C4 H4 0.9500
C5 C6 1.408(9)
C5 H5 0.9500
C6 C7 1.386(9)
C6 C8 1.463(9)
C8 H8 0.9500
C9 C10 1.392(12)
C9 C11 1.461(11)
C9 H9 1.0000
C10 H10A 0.9800
C10 H10B 0.9800
C10 H10C 0.9800
C11 H11A 0.9900
C11 H11B 0.9900
C12 C13 1.445(9)
C12 H12 0.9500
C13 C14 1.407(9)
C13 C18 1.423(8)
C14 C15 1.408(10)
C14 H14 0.9500
C15 C16 1.376(10)
C15 H15 0.9500
C16 C17 1.390(9)
C16 H16 0.9500
C17 C18 1.412(8)
C19 H19A 0.9800
C19 H19B 0.9800
C19 H19C 0.9800
C20 C21 1.382(9)
C20 C25 1.412(9)
C20 H20 0.9500
C21 C22 1.365(11)
C21 H21 0.9500
C22 C23 1.369(10)
C22 H22 0.9500
C23 C24 1.385(9)
C23 H23 0.9500
C24 C25 1.397(8)
C24 H24 0.9500
C25 C26 1.491(8)
C26 C27 1.417(8)
C27 C28 1.386(8)
C27 H27 0.9500
C28 C29 1.485(8)
C29 C34 1.392(9)
C29 C30 1.393(8)
C30 C31 1.397(9)
C30 H30 0.9500
C31 C32 1.389(10)
C31 H31 0.9500
C32 C33 1.361(10)
C32 H32 0.9500
C33 C34 1.401(10)
C33 H33 0.9500
C34 H34 0.9500
C35 C36 1.367(8)
C35 C40 1.384(9)
C35 H35 0.9500
C36 C37 1.390(10)
C36 H36 0.9500
C37 C38 1.371(10)
C37 H37 0.9500
C38 C39 1.375(10)
C38 H38 0.9500
C39 C40 1.421(9)
C39 H39 0.9500
C40 C41 1.496(8)
C41 C42 1.395(9)
C42 C43 1.382(9)
C42 H42 0.9500
C43 C44 1.508(8)
C44 C45 1.374(9)
C44 C49 1.407(9)
C45 C46 1.399(10)
C45 H45 0.9500
C46 C47 1.396(11)
C46 H46 0.9500
C47 C48 1.368(11)
C47 H47 0.9500
C48 C49 1.394(10)
C48 H48 0.9500
C49 H49 0.9500
C50 C55 1.381(10)
C50 C51 1.401(10)
C50 H50 0.9500
C51 C52 1.368(12)
C51 H51 0.9500
C52 C53 1.343(12)
C52 H52 0.9500
C53 C54 1.400(11)
C53 H53 0.9500
C54 C55 1.383(9)
C54 H54 0.9500
C55 C56 1.501(9)
C56 C57 1.418(9)
C57 C58 1.393(9)
C57 H57 0.9500
C58 C59 1.515(9)
C59 C60 1.396(9)
C59 C64 1.399(9)
C60 C61 1.384(10)
C60 H60 0.9500
C61 C62 1.375(11)
C61 H61 0.9500
C62 C63 1.385(10)
C62 H62 0.9500
C63 C64 1.381(10)
C63 H63 0.9500
C64 H64 0.9500
C65 C70 1.379(9)
C65 C66 1.404(9)
C65 H65 0.9500
C66 C67 1.369(10)
C66 H66 0.9500
C67 C68 1.381(10)
C67 H67 0.9500
C68 C69 1.369(9)
C68 H68 0.9500
C69 C70 1.419(9)
C69 H69 0.9500
C70 C71 1.499(8)
C71 C72 1.381(9)
C72 C73 1.411(8)
C72 H72 0.9500
C73 C74 1.509(8)
C74 C79 1.383(9)
C74 C75 1.400(9)
C75 C76 1.402(9)
C75 H75 0.9500
C76 C77 1.402(10)
C76 H76 0.9500
C77 C78 1.380(10)
C77 H77 0.9500
C78 C79 1.388(10)
C78 H78 0.9500
C79 H79 0.9500
C80 H80A 0.9800
C80 H80B 0.9800
C80 H80C 0.9800

loop_
_geom_torsion_atom_site_label_1
_geom_torsion_atom_site_label_2
_geom_torsion_atom_site_label_3
_geom_torsion_atom_site_label_4
_geom_torsion
C1 O1 C2 C3 -1.3(9)
C1 O1 C2 C7 177.5(5)
O1 C2 C3 C4 178.7(6)
C7 C2 C3 C4 -0.1(10)
C2 C3 C4 C5 1.3(10)
C3 C4 C5 C6 0.2(10)
C4 C5 C6 C7 -3.0(10)
C4 C5 C6 C8 179.5(6)
Er1 O2 C7 C6 -42.0(7)
Er2 O2 C7 C6 124.7(5)
Er1 O2 C7 C2 140.8(4)
Er2 O2 C7 C2 -52.5(6)
C5 C6 C7 O2 -173.1(5)
C8 C6 C7 O2 4.2(10)
C5 C6 C7 C2 4.1(9)
C8 C6 C7 C2 -178.6(6)
O1 C2 C7 O2 -4.1(7)
C3 C2 C7 O2 174.8(5)
O1 C2 C7 C6 178.5(5)
C3 C2 C7 C6 -2.6(9)
C9 N1 C8 C6 -179.0(7)
Er1 N1 C8 C6 0.1(10)
C7 C6 C8 N1 17.1(11)
C5 C6 C8 N1 -165.5(7)
C8 N1 C9 C10 -54.4(15)
Er1 N1 C9 C10 126.4(11)
C8 N1 C9 C11 144.0(8)
Er1 N1 C9 C11 -35.1(10)
C12 N2 C11 C9 -148.3(8)
Er1 N2 C11 C9 32.6(10)
C10 C9 C11 N2 -160.5(11)
N1 C9 C11 N2 1.4(12)
C11 N2 C12 C13 176.0(7)
Er1 N2 C12 C13 -5.1(11)
N2 C12 C13 C14 166.3(7)
N2 C12 C13 C18 -18.3(11)
C18 C13 C14 C15 -1.0(11)
C12 C13 C14 C15 174.7(7)
C13 C14 C15 C16 -0.2(13)
C14 C15 C16 C17 0.5(11)
C15 C16 C17 O4 -179.6(6)
C15 C16 C17 C18 0.6(10)
C19 O4 C17 C16 1.3(9)
Er2 O4 C17 C16 145.1(6)
C19 O4 C17 C18 -178.9(5)
Er2 O4 C17 C18 -35.1(5)
Er1 O3 C18 C17 -145.7(4)
Er2 O3 C18 C17 42.0(6)
Er1 O3 C18 C13 37.8(8)
Er2 O3 C18 C13 -134.4(5)
C16 C17 C18 O3 -178.5(6)
O4 C17 C18 O3 1.7(8)
C16 C17 C18 C13 -1.8(9)
O4 C17 C18 C13 178.3(5)
C14 C13 C18 O3 178.5(6)
C12 C13 C18 O3 3.1(10)
C14 C13 C18 C17 2.0(9)
C12 C13 C18 C17 -173.4(6)
C25 C20 C21 C22 -2.6(10)
C20 C21 C22 C23 0.9(11)
C21 C22 C23 C24 0.2(11)
C22 C23 C24 C25 0.3(10)
C23 C24 C25 C20 -1.9(9)
C23 C24 C25 C26 -174.3(6)
C21 C20 C25 C24 3.1(9)
C21 C20 C25 C26 175.9(6)
Er1 O5 C26 C27 43.3(7)
Er1 O5 C26 C25 -134.6(4)
C24 C25 C26 O5 168.4(5)
C20 C25 C26 O5 -3.8(8)
C24 C25 C26 C27 -9.5(8)
C20 C25 C26 C27 178.2(5)
O5 C26 C27 C28 -8.7(9)
C25 C26 C27 C28 169.2(5)
Er1 O6 C28 C27 -16.0(8)
Er1 O6 C28 C29 159.5(4)
C26 C27 C28 O6 -5.8(9)
C26 C27 C28 C29 179.0(5)
O6 C28 C29 C34 -28.3(8)
C27 C28 C29 C34 147.3(6)
O6 C28 C29 C30 154.2(5)
C27 C28 C29 C30 -30.2(8)
C34 C29 C30 C31 -1.2(9)
C28 C29 C30 C31 176.3(6)
C29 C30 C31 C32 0.0(10)
C30 C31 C32 C33 1.3(11)
C31 C32 C33 C34 -1.4(11)
C30 C29 C34 C33 1.2(9)
C28 C29 C34 C33 -176.4(6)
C32 C33 C34 C29 0.1(10)
C40 C35 C36 C37 -0.6(10)
C35 C36 C37 C38 0.2(11)
C36 C37 C38 C39 0.4(12)
C37 C38 C39 C40 -0.5(12)
C36 C35 C40 C39 0.4(9)
C36 C35 C40 C41 177.7(6)
C38 C39 C40 C35 0.1(10)
C38 C39 C40 C41 -177.0(7)
Er1 O7 C41 C42 4.4(10)
Er1 O7 C41 C40 -175.3(4)
C35 C40 C41 O7 -9.9(8)
C39 C40 C41 O7 167.2(6)
C35 C40 C41 C42 170.4(6)
C39 C40 C41 C42 -12.5(9)
O7 C41 C42 C43 1.1(10)
C40 C41 C42 C43 -179.2(6)
Er1 O8 C43 C42 -8.9(9)
Er1 O8 C43 C44 171.0(4)
C41 C42 C43 O8 1.1(10)
C41 C42 C43 C44 -178.7(6)
O8 C43 C44 C45 -16.0(8)
C42 C43 C44 C45 163.9(6)
O8 C43 C44 C49 166.7(6)
C42 C43 C44 C49 -13.5(9)
C49 C44 C45 C46 0.8(11)
C43 C44 C45 C46 -176.6(6)
C44 C45 C46 C47 -0.5(12)
C45 C46 C47 C48 -0.6(12)
C46 C47 C48 C49 1.3(13)
C47 C48 C49 C44 -0.9(13)
C45 C44 C49 C48 -0.2(11)
C43 C44 C49 C48 177.2(7)
C55 C50 C51 C52 -1.2(14)
C50 C51 C52 C53 0.8(15)
C51 C52 C53 C54 -0.4(14)
C52 C53 C54 C55 0.5(13)
C51 C50 C55 C54 1.2(12)
C51 C50 C55 C56 -178.4(7)
C53 C54 C55 C50 -0.9(11)
C53 C54 C55 C56 178.7(7)
Er2 O9 C56 C57 9.7(9)
Er2 O9 C56 C55 -172.5(4)
C50 C55 C56 O9 -4.8(9)
C54 C55 C56 O9 175.6(6)
C50 C55 C56 C57 173.2(6)
C54 C55 C56 C57 -6.4(9)
O9 C56 C57 C58 5.5(10)
C55 C56 C57 C58 -172.2(6)
Er2 O10 C58 C57 -19.2(10)
Er2 O10 C58 C59 158.6(4)
C56 C57 C58 O10 -1.2(10)
C56 C57 C58 C59 -179.0(6)
O10 C58 C59 C60 166.8(6)
C57 C58 C59 C60 -15.2(9)
O10 C58 C59 C64 -12.8(8)
C57 C58 C59 C64 165.2(6)
C64 C59 C60 C61 -2.3(9)
C58 C59 C60 C61 178.1(6)
C59 C60 C61 C62 3.0(10)
C60 C61 C62 C63 -2.8(10)
C61 C62 C63 C64 2.0(11)
C62 C63 C64 C59 -1.4(11)
C60 C59 C64 C63 1.5(10)
C58 C59 C64 C63 -178.9(6)
C70 C65 C66 C67 2.6(10)
C65 C66 C67 C68 -0.2(10)
C66 C67 C68 C69 -2.0(11)
C67 C68 C69 C70 1.9(10)
C66 C65 C70 C69 -2.7(9)
C66 C65 C70 C71 178.1(6)
C68 C69 C70 C65 0.5(9)
C68 C69 C70 C71 179.7(6)
Er2 O11 C71 C72 8.8(9)
Er2 O11 C71 C70 -169.5(4)
C65 C70 C71 O11 39.1(8)
C69 C70 C71 O11 -140.1(6)
C65 C70 C71 C72 -139.3(6)
C69 C70 C71 C72 41.5(8)
O11 C71 C72 C73 -1.3(10)
C70 C71 C72 C73 176.9(5)
Er2 O12 C73 C72 -4.5(9)
Er2 O12 C73 C74 177.0(3)
C71 C72 C73 O12 -0.9(10)
C71 C72 C73 C74 177.5(6)
O12 C73 C74 C79 164.2(5)
C72 C73 C74 C79 -14.3(8)
O12 C73 C74 C75 -15.8(8)
C72 C73 C74 C75 165.7(6)
C79 C74 C75 C76 1.0(10)
C73 C74 C75 C76 -179.0(6)
C74 C75 C76 C77 -1.3(11)
C75 C76 C77 C78 1.0(11)
C76 C77 C78 C79 -0.4(10)
C75 C74 C79 C78 -0.4(9)
C73 C74 C79 C78 179.6(6)
C77 C78 C79 C74 0.1(10)
